data_4511234
loop_
_publ_author_name
'Vladiskovic, Chiara'
'Masciocchi, Norberto'

_publ_section_title
;
 Persistency of a Two-Fold Embrace in Crystalline Phases of Bupropion
 Hydrohalides: A Thoroughab InitioX-ray Powder Diffraction Study
;
_journal_issue 7
_journal_name_full 'Crystal Growth &amp; Design'
_journal_page_first 3603
_journal_paper_doi 10.1021/cg5005374
_journal_volume 14
_journal_year 2014
_chemical_formula_moiety 'C13 H18 Cl N O . HCl'
_chemical_formula_structural 'C13 H18 Cl N O . HCl'
_chemical_formula_sum 'C13 H19 Cl2 N O'
_chemical_formula_weight 276.22
_chemical_melting_point 244
_chemical_name_common 'bupropion hydrochloride'
_chemical_name_systematic
;
2-(ter-butylamino)-1-(3-chlorophenyl)propan-1-one Hydrochloride
;
_space_group_crystal_system triclinic
_space_group_IT_number 2
_space_group_name_H-M_alt 'P -1'
_symmetry_space_group_name_Hall '-P 1'
_symmetry_space_group_name_H-M 'P -1'
_cell_angle_alpha 88.12(3)
_cell_angle_beta 86.41(2)
_cell_angle_gamma 67.78(2)
_cell_formula_units_Z 2
_cell_length_a 7.5154(3)
_cell_length_b 7.8712(3)
_cell_length_c 13.7033(6)
_cell_measurement_temperature 298
_cell_volume 748.91(12)
_computing_cell_refinement 'TOPAS, Bruker AXS 2005, Karlsruhe, Germany'
_computing_publication_material 'TOPAS, Bruker AXS 2005, Karlsruhe, Germany'
_computing_structure_refinement 'TOPAS, Bruker AXS 2005, Karlsruhe, Germany'
_computing_structure_solution 'TOPAS, Bruker AXS 2005, Karlsruhe, Germany'
_diffrn_ambient_temperature 298
_diffrn_detector_type 'Bruker Lynxeye linear PSD'
_diffrn_measurement_device_type 'Bruker AXS D8 Advance'
_diffrn_radiation_monochromator 'Ni filter'
_diffrn_radiation_wavelength 1.5418
_diffrn_source_target Cu
_diffrn_source_type 'sealed X-ray tube'
_exptl_crystal_density_diffrn 1.2249
_exptl_crystal_density_method 'not measured'
_exptl_crystal_F_000 182
_pd_char_colour white
_pd_char_particle_morphology plate-like
_pd_instr_location ' ?'
_pd_meas_2theta_range_inc 0.02
_pd_meas_2theta_range_max 105
_pd_meas_2theta_range_min 5
_pd_meas_number_of_points 5001
_pd_meas_scan_method step
_pd_proc_2theta_range_inc 0.02
_pd_proc_2theta_range_max 105
_pd_proc_2theta_range_min 5
_pd_proc_ls_background_function 'Chebychev polynomial'
_pd_proc_ls_profile_function 'fundamental parameters approach'
_pd_proc_ls_prof_R_factor 0.029
_pd_proc_ls_prof_wR_expected 0.006
_pd_proc_ls_prof_wR_factor 0.048
_pd_spec_mounting
;
packed powder 
;
_pd_spec_mount_mode reflection
_pd_spec_shape flat_sheet
_pd_spec_size_axial 10
_pd_spec_size_equat 10
_pd_spec_size_thick 0.2
_refine_ls_extinction_method none
_refine_ls_goodness_of_fit_all 7.40
_refine_ls_hydrogen_treatment constr
_refine_ls_matrix_type fullcycle
_refine_ls_number_parameters 44
_refine_ls_number_restraints 0
_refine_ls_shift/su_max .01
_refine_ls_structure_factor_coef Inet
_refine_ls_weighting_scheme sigma
_cod_data_source_file cg5005374_si_002.cif
_cod_data_source_block bupropion_hydrochloride_form_iv
_cod_depositor_comments 'Adding full bibliography for 4511229--4511234.cif.'
_cod_original_cell_volume 748.9(5)
_cod_database_code 4511234

loop_
_symmetry_equiv_pos_as_xyz
'-x, -y, -z'
'x, y, z'

loop_
_atom_site_label
_atom_site_type_symbol
_atom_site_symmetry_multiplicity
_atom_site_fract_x
_atom_site_fract_y
_atom_site_fract_z
_atom_site_occupancy
_atom_site_B_iso_or_equiv
Cl1 Cl 2 0.19880 0.57302 0.40324 1 7.8(2)
Cl2 Cl 2 -0.44868 0.80935 0.86472 1 7.8(2)
C1 C 2 -0.50948 0.76574 0.98346 1 7.8(2)
C2 C 2 -0.69400 0.77371 1.00829 1 7.8(2)
C3 C 2 -0.74319 0.73731 1.10363 1 7.8(2)
C4 C 2 -0.60782 0.69269 1.17410 1 7.8(2)
C5 C 2 -0.42335 0.68533 1.14938 1 7.8(2)
C6 C 2 -0.37427 0.72172 1.05400 1 7.8(2)
C7 C 2 -0.27804 0.63785 1.22372 1 7.8(2)
C8 C 2 -0.32145 0.58555 1.32683 1 7.8(2)
C9 C 2 -0.39990 0.75673 1.39080 1 7.8(2)
O1 O 2 -0.12038 0.63955 1.20162 1 7.8(2)
N1 N 2 -0.14334 0.45321 1.36605 1 7.8(2)
C10 C 2 -0.08525 0.25861 1.33980 1 7.8(2)
C11 C 2 -0.23928 0.18439 1.37536 1 7.8(2)
C12 C 2 -0.05132 0.23516 1.22887 1 7.8(2)
C13 C 2 0.10261 0.14848 1.38790 1 7.8(2)
H1 H 2 -0.15495 0.46215 1.43993 1 7.8(2)
H2 H 2 -0.03575 0.49297 1.34072 1 7.8(2)
H3 H 2 -0.80221 0.80842 0.95161 1 7.8(2)
H4 H 2 -0.89109 0.74340 1.12333 1 7.8(2)
H5 H 2 -0.64717 0.66257 1.25021 1 7.8(2)
H6 H 2 -0.22624 0.71494 1.03401 1 7.8(2)
H7 H 2 -0.43107 0.52238 1.32645 1 7.8(2)
H8 H 2 -0.55975 0.81592 1.39173 1 7.8(2)
H9 H 2 -0.35456 0.71897 1.46681 1 7.8(2)
H10 H 2 -0.34505 0.86211 1.36144 1 7.8(2)
H11 H 2 -0.22413 0.06150 1.33282 1 7.8(2)
H12 H 2 -0.22131 0.14529 1.45381 1 7.8(2)
H13 H 2 -0.38560 0.28976 1.36629 1 7.8(2)
H14 H 2 0.04226 0.30757 1.19974 1 7.8(2)
H15 H 2 0.01961 0.08646 1.21273 1 7.8(2)
H16 H 2 -0.18973 0.29161 1.19238 1 7.8(2)
H17 H 2 0.16203 0.00462 1.36163 1 7.8(2)
H18 H 2 0.20789 0.21430 1.36897 1 7.8(2)
H19 H 2 0.07712 0.14717 1.46861 1 7.8(2)

loop_
_atom_type_symbol
_atom_type_description
_atom_type_scat_source
C C 'International Tables for Crystallography (Vol. IV)'
H H 'International Tables for Crystallography (Vol. IV)'
Cl Cl 'International Tables for Crystallography (Vol. IV)'
N N 'International Tables for Crystallography (Vol. IV)'
O O 'International Tables for Crystallography (Vol. IV)'

loop_
_diffrn_radiation_type
'Cu K\a'
